data_4104345
loop_
_publ_author_name
'Manolis J. Manos'
'Mercouri G. Kanatzidis'

_publ_section_title
;
 Highly Efficient and Rapid Cs+ Uptake by the Layered Metal Sulfide
 K2xMnxSn3-xS6 (KMS-1)
;
_journal_name_full 'Journal of the American Chemical Society'
_journal_page_first 6599
_journal_page_last 6607
_journal_paper_doi 10.1021/ja900977p
_journal_volume 131
_journal_year 2009
_chemical_formula_sum 'Cs Mn0.95 S6 Sn2.05'
_chemical_formula_weight 620.78
_chemical_name_systematic
; 
 ? 
;
_space_group_IT_number 166
_symmetry_cell_setting trigonal
_symmetry_space_group_name_Hall '-R 3 2"'
_symmetry_space_group_name_H-M 'R -3 m :H'
_atom_sites_solution_primary direct
_atom_sites_solution_secondary difmap
_audit_creation_method SHELXL-97
_cell_angle_alpha 90.00
_cell_angle_beta 90.00
_cell_angle_gamma 120.00
_cell_formula_units_Z 1
_cell_length_a 3.6139(8)
_cell_length_b 3.6139(8)
_cell_length_c 26.867(12)
_cell_measurement_temperature 293(2)
_cell_volume 303.88(17)
_computing_cell_refinement SAINT
_computing_data_collection SMART
_computing_data_reduction SAINT
_computing_molecular_graphics CrystalMaker
_computing_structure_refinement 'SHELXL-97 (Sheldrick, 1997)'
_computing_structure_solution 'SHELXS-97 (Sheldrick, 1990)'
_diffrn_ambient_temperature 273(2)
_diffrn_measured_fraction_theta_full 1.000
_diffrn_measured_fraction_theta_max 1.000
_diffrn_measurement_device_type 'Bruker Smart platform CCD diffractometer'
_diffrn_measurement_method '\w scan and 4\f positions'
_diffrn_radiation_monochromator graphite
_diffrn_radiation_source 'fine-focus sealed tube'
_diffrn_radiation_type MoK\a
_diffrn_radiation_wavelength 0.71073
_diffrn_reflns_av_R_equivalents 0.1190
_diffrn_reflns_av_sigmaI/netI 0.0438
_diffrn_reflns_limit_h_max 4
_diffrn_reflns_limit_h_min -4
_diffrn_reflns_limit_k_max 4
_diffrn_reflns_limit_k_min -4
_diffrn_reflns_limit_l_max 33
_diffrn_reflns_limit_l_min -33
_diffrn_reflns_number 1057
_diffrn_reflns_theta_full 26.70
_diffrn_reflns_theta_max 26.70
_diffrn_reflns_theta_min 2.27
_exptl_absorpt_coefficient_mu 9.072
_exptl_absorpt_correction_T_max 0.938
_exptl_absorpt_correction_T_min 0.591
_exptl_absorpt_correction_type empirical
_exptl_absorpt_process_details SADABS
_exptl_crystal_colour 'dark brown'
_exptl_crystal_density_diffrn 3.392
_exptl_crystal_density_method 'not measured'
_exptl_crystal_description plate
_exptl_crystal_F_000 277
_exptl_crystal_size_max 0.065
_exptl_crystal_size_mid 0.063
_exptl_crystal_size_min 0.007
_refine_diff_density_max 2.547
_refine_diff_density_min -1.168
_refine_diff_density_rms 0.489
_refine_ls_extinction_method none
_refine_ls_goodness_of_fit_ref 1.188
_refine_ls_matrix_type full
_refine_ls_number_parameters 12
_refine_ls_number_reflns 112
_refine_ls_number_restraints 1
_refine_ls_restrained_S_all 1.182
_refine_ls_R_factor_all 0.0674
_refine_ls_R_factor_gt 0.0650
_refine_ls_shift/su_max 0.000
_refine_ls_shift/su_mean 0.000
_refine_ls_structure_factor_coef Fsqd
_refine_ls_weighting_details 'calc w=1/[\s^2^(Fo^2^)+(0.1074P)^2^+11.4345P] where P=(Fo^2^+2Fc^2^)/3'
_refine_ls_weighting_scheme calc
_refine_ls_wR_factor_gt 0.1699
_refine_ls_wR_factor_ref 0.1711
_reflns_number_gt 105
_reflns_number_total 112
_reflns_threshold_expression >2sigma(I)
_cod_data_source_file ja900977p_si_004.cif
_cod_data_source_block csmn1
_cod_original_sg_symbol_H-M 'R -3 m'
_cod_database_code 4104345

loop_
_symmetry_equiv_pos_as_xyz
'x, y, z'
'-y, x-y, z'
'-x+y, -x, z'
'y, x, -z'
'x-y, -y, -z'
'-x, -x+y, -z'
'x+2/3, y+1/3, z+1/3'
'-y+2/3, x-y+1/3, z+1/3'
'-x+y+2/3, -x+1/3, z+1/3'
'y+2/3, x+1/3, -z+1/3'
'x-y+2/3, -y+1/3, -z+1/3'
'-x+2/3, -x+y+1/3, -z+1/3'
'x+1/3, y+2/3, z+2/3'
'-y+1/3, x-y+2/3, z+2/3'
'-x+y+1/3, -x+2/3, z+2/3'
'y+1/3, x+2/3, -z+2/3'
'x-y+1/3, -y+2/3, -z+2/3'
'-x+1/3, -x+y+2/3, -z+2/3'
'-x, -y, -z'
'y, -x+y, -z'
'x-y, x, -z'
'-y, -x, z'
'-x+y, y, z'
'x, x-y, z'
'-x+2/3, -y+1/3, -z+1/3'
'y+2/3, -x+y+1/3, -z+1/3'
'x-y+2/3, x+1/3, -z+1/3'
'-y+2/3, -x+1/3, z+1/3'
'-x+y+2/3, y+1/3, z+1/3'
'x+2/3, x-y+1/3, z+1/3'
'-x+1/3, -y+2/3, -z+2/3'
'y+1/3, -x+y+2/3, -z+2/3'
'x-y+1/3, x+2/3, -z+2/3'
'-y+1/3, -x+2/3, z+2/3'
'-x+y+1/3, y+2/3, z+2/3'
'x+1/3, x-y+2/3, z+2/3'

loop_
_atom_site_label
_atom_site_type_symbol
_atom_site_fract_x
_atom_site_fract_y
_atom_site_fract_z
_atom_site_U_iso_or_equiv
_atom_site_adp_type
_atom_site_occupancy
_atom_site_symmetry_multiplicity
_atom_site_calc_flag
_atom_site_refinement_flags
Sn Sn 0.0000 0.0000 0.0000 0.0249(11) Uani 0.68(4) 12 d SP
Mn Mn 0.0000 0.0000 0.0000 0.0249(11) Uani 0.32(4) 12 d SP
S S 0.3333 -0.3333 0.0533(2) 0.036(2) Uani 1 6 d S
Cs1 Cs 0.0000 0.0000 0.1668(9) 0.080(8) Uiso 0.113(6) 6 d SP
Cs2 Cs -0.1667 -0.3333 0.1667 0.058(13) Uiso 0.035(4) 4 d SP

loop_
_atom_site_aniso_label
_atom_site_aniso_U_11
_atom_site_aniso_U_22
_atom_site_aniso_U_33
_atom_site_aniso_U_23
_atom_site_aniso_U_13
_atom_site_aniso_U_12
Sn 0.0122(11) 0.0122(11) 0.0504(18) 0.000 0.000 0.0061(5)
Mn 0.0122(11) 0.0122(11) 0.0504(18) 0.000 0.000 0.0061(5)
S 0.027(2) 0.027(2) 0.054(4) 0.000 0.000 0.0135(12)

loop_
_atom_type_symbol
_atom_type_description
_atom_type_scat_dispersion_real
_atom_type_scat_dispersion_imag
_atom_type_scat_source
S S 0.1246 0.1234 'International Tables Vol C Tables 4.2.6.8 and 6.1.1.4'
Mn Mn 0.3368 0.7283 'International Tables Vol C Tables 4.2.6.8 and 6.1.1.4'
Sn Sn -0.6537 1.4246 'International Tables Vol C Tables 4.2.6.8 and 6.1.1.4'
Cs Cs -0.3680 2.1192 'International Tables Vol C Tables 4.2.6.8 and 6.1.1.4'

loop_
_geom_angle_atom_site_label_1
_geom_angle_atom_site_label_2
_geom_angle_atom_site_label_3
_geom_angle
_geom_angle_site_symmetry_1
_geom_angle_site_symmetry_3
S Sn S 180.0 . 19
S Sn S 91.10(17) . 1_565
S Sn S 88.90(17) 19 1_565
S Sn S 91.10(17) . 1_455
S Sn S 88.90(17) 19 1_455
S Sn S 91.10(17) 1_565 1_455
S Sn S 88.90(17) . 19_545
S Sn S 91.10(17) 19 19_545
S Sn S 180.0(2) 1_565 19_545
S Sn S 88.90(17) 1_455 19_545
S Sn S 88.90(17) . 19_655
S Sn S 91.10(17) 19 19_655
S Sn S 88.90(17) 1_565 19_655
S Sn S 180.0(2) 1_455 19_655
S Sn S 91.10(17) 19_545 19_655
S Sn Cs1 124.49(12) . 19
S Sn Cs1 55.51(12) 19 19
S Sn Cs1 124.49(12) 1_565 19
S Sn Cs1 124.49(12) 1_455 19
S Sn Cs1 55.51(12) 19_545 19
S Sn Cs1 55.51(12) 19_655 19
S Sn Cs1 55.52(12) . .
S Sn Cs1 124.49(12) 19 .
S Sn Cs1 55.51(12) 1_565 .
S Sn Cs1 55.51(12) 1_455 .
S Sn Cs1 124.49(12) 19_545 .
S Sn Cs1 124.49(12) 19_655 .
Cs1 Sn Cs1 180.0 19 .
Mn S Sn 0.0 1_545 1_545
Mn S Mn 91.10(17) 1_545 1_655
Sn S Mn 91.10(17) 1_545 1_655
Mn S Sn 91.10(17) 1_545 1_655
Sn S Sn 91.10(17) 1_545 1_655
Mn S Sn 0.0 1_655 1_655
Mn S Sn 91.10(17) 1_545 .
Sn S Sn 91.10(17) 1_545 .
Mn S Sn 91.10(17) 1_655 .
Sn S Sn 91.10(17) 1_655 .
Mn S Cs2 148.35(14) 1_545 3_655
Sn S Cs2 148.35(14) 1_545 3_655
Mn S Cs2 97.04(7) 1_655 3_655
Sn S Cs2 97.04(7) 1_655 3_655
Sn S Cs2 119.14(8) . 3_655
Mn S Cs2 148.35(14) 1_545 2
Sn S Cs2 148.35(14) 1_545 2
Mn S Cs2 119.14(8) 1_655 2
Sn S Cs2 119.14(8) 1_655 2
Sn S Cs2 97.04(7) . 2
Cs2 S Cs2 29.57(5) 3_655 2
Mn S Cs2 119.14(8) 1_545 1_655
Sn S Cs2 119.14(8) 1_545 1_655
Mn S Cs2 97.04(7) 1_655 1_655
Sn S Cs2 97.04(7) 1_655 1_655
Sn S Cs2 148.35(14) . 1_655
Cs2 S Cs2 29.57(5) 3_655 1_655
Cs2 S Cs2 52.46(9) 2 1_655
Mn S Cs2 97.04(7) 1_545 2_545
Sn S Cs2 97.04(7) 1_545 2_545
Mn S Cs2 119.14(8) 1_655 2_545
Sn S Cs2 119.14(8) 1_655 2_545
Sn S Cs2 148.35(14) . 2_545
Cs2 S Cs2 52.46(9) 3_655 2_545
Cs2 S Cs2 61.38(11) 2 2_545
Cs2 S Cs2 29.57(5) 1_655 2_545
Mn S Cs2 97.04(7) 1_545 3_545
Sn S Cs2 97.04(7) 1_545 3_545
Mn S Cs2 148.35(14) 1_655 3_545
Sn S Cs2 148.35(14) 1_655 3_545
Sn S Cs2 119.14(8) . 3_545
Cs2 S Cs2 61.38(11) 3_655 3_545
Cs2 S Cs2 52.46(9) 2 3_545
Cs2 S Cs2 52.46(9) 1_655 3_545
Cs2 S Cs2 29.57(5) 2_545 3_545
Mn S Cs2 119.14(8) 1_545 .
Sn S Cs2 119.14(8) 1_545 .
Mn S Cs2 148.34(14) 1_655 .
Sn S Cs2 148.34(14) 1_655 .
Sn S Cs2 97.04(7) . .
Cs2 S Cs2 52.46(9) 3_655 .
Cs2 S Cs2 29.57(5) 2 .
Cs2 S Cs2 61.38(11) 1_655 .
Cs2 S Cs2 52.46(9) 2_545 .
Cs2 S Cs2 29.57(5) 3_545 .
Cs2 Cs1 Cs2 120.00(3) . 2
Cs2 Cs1 Cs2 120.00(3) . 3
Cs2 Cs1 Cs2 120.00(3) 2 3
Cs2 Cs1 Cs1 0.0 . 25_445
Cs2 Cs1 Cs1 120.00(2) 2 25_445
Cs2 Cs1 Cs1 120.00(2) 3 25_445
Cs2 Cs1 Cs1 120.00(2) . 25
Cs2 Cs1 Cs1 0.0 2 25
Cs2 Cs1 Cs1 120.00(2) 3 25
Cs1 Cs1 Cs1 120.00(2) 25_445 25
Cs2 Cs1 Cs1 120.00(2) . 25_455
Cs2 Cs1 Cs1 120.00(2) 2 25_455
Cs2 Cs1 Cs1 0.0 3 25_455
Cs1 Cs1 Cs1 119.998(19) 25_445 25_455
Cs1 Cs1 Cs1 120.00(2) 25 25_455
Cs2 Cs1 Cs2 19.107(8) . 2_445
Cs2 Cs1 Cs2 139.11(2) 2 2_445
Cs2 Cs1 Cs2 100.893(8) 3 2_445
Cs1 Cs1 Cs2 19.106(7) 25_445 2_445
Cs1 Cs1 Cs2 139.107(16) 25 2_445
Cs1 Cs1 Cs2 100.893(7) 25_455 2_445
Cs2 Cs1 Cs2 139.11(2) . 1_665
Cs2 Cs1 Cs2 19.107(8) 2 1_665
Cs2 Cs1 Cs2 100.893(8) 3 1_665
Cs1 Cs1 Cs2 139.107(16) 25_445 1_665
Cs1 Cs1 Cs2 19.106(7) 25 1_665
Cs1 Cs1 Cs2 100.893(7) 25_455 1_665
Cs2 Cs1 Cs2 158.213(13) 2_445 1_665
Cs2 Cs1 Cs2 100.893(8) . 3_655
Cs2 Cs1 Cs2 19.107(8) 2 3_655
Cs2 Cs1 Cs2 139.11(2) 3 3_655
Cs1 Cs1 Cs2 100.894(7) 25_445 3_655
Cs1 Cs1 Cs2 19.108(7) 25 3_655
Cs1 Cs1 Cs2 139.106(17) 25_455 3_655
Cs2 Cs1 Cs2 120.000(4) 2_445 3_655
Cs2 Cs1 Cs2 38.213(1) 1_665 3_655
Cs2 Cs1 Cs2 19.107(8) . 3_545
Cs2 Cs1 Cs2 100.893(8) 2 3_545
Cs2 Cs1 Cs2 139.11(2) 3 3_545
Cs1 Cs1 Cs2 19.108(7) 25_445 3_545
Cs1 Cs1 Cs2 100.894(6) 25 3_545
Cs1 Cs1 Cs2 139.106(15) 25_455 3_545
Cs2 Cs1 Cs2 38.213(1) 2_445 3_545
Cs2 Cs1 Cs2 120.000(4) 1_665 3_545
Cs2 Cs1 Cs2 81.787(2) 3_655 3_545
Cs2 Cs1 Cs2 100.893(8) . 2_455
Cs2 Cs1 Cs2 139.11(2) 2 2_455
Cs2 Cs1 Cs2 19.107(8) 3 2_455
Cs1 Cs1 Cs2 100.892(6) 25_445 2_455
Cs1 Cs1 Cs2 139.105(16) 25 2_455
Cs1 Cs1 Cs2 19.107(8) 25_455 2_455
Cs2 Cs1 Cs2 81.787(2) 2_445 2_455
Cs2 Cs1 Cs2 120.000(4) 1_665 2_455
Cs2 Cs1 Cs2 158.213(13) 3_655 2_455
Cs2 Cs1 Cs2 120.000(4) 3_545 2_455
Cs2 Cs1 Cs2 139.11(2) . 1_565
Cs2 Cs1 Cs2 100.893(8) 2 1_565
Cs2 Cs1 Cs2 19.107(9) 3 1_565
Cs1 Cs1 Cs2 139.105(16) 25_445 1_565
Cs1 Cs1 Cs2 100.892(6) 25 1_565
Cs1 Cs1 Cs2 19.107(6) 25_455 1_565
Cs2 Cs1 Cs2 120.000(4) 2_445 1_565
Cs2 Cs1 Cs2 81.787(2) 1_665 1_565
Cs2 Cs1 Cs2 120.000(4) 3_655 1_565
Cs2 Cs1 Cs2 158.213(13) 3_545 1_565
Cs2 Cs1 Cs2 38.213(1) 2_455 1_565
Cs1 Cs2 Cs1 180.0 25_445 .
Cs1 Cs2 Cs2 150.001(15) 25_445 2
Cs1 Cs2 Cs2 30.000(14) . 2
Cs1 Cs2 Cs2 29.999(15) 25_445 2_445
Cs1 Cs2 Cs2 149.999(14) . 2_445
Cs2 Cs2 Cs2 180.0 2 2_445
Cs1 Cs2 Cs2 149.998(14) 25_445 3
Cs1 Cs2 Cs2 30.001(15) . 3
Cs2 Cs2 Cs2 60.0 2 3
Cs2 Cs2 Cs2 120.0 2_445 3
Cs1 Cs2 Cs2 30.002(14) 25_445 3_545
Cs1 Cs2 Cs2 150.000(15) . 3_545
Cs2 Cs2 Cs2 120.0 2 3_545
Cs2 Cs2 Cs2 60.0 2_445 3_545
Cs2 Cs2 Cs2 180.0 3 3_545
Cs1 Cs2 Cs1 40.896(15) 25_445 1_545
Cs1 Cs2 Cs1 139.106(18) . 1_545
Cs2 Cs2 Cs1 109.107(1) 2 1_545
Cs2 Cs2 Cs1 70.893(1) 2_445 1_545
Cs2 Cs2 Cs1 169.107(7) 3 1_545
Cs2 Cs2 Cs1 10.894(6) 3_545 1_545
Cs1 Cs2 Cs1 139.108(17) 25_445 25
Cs1 Cs2 Cs1 40.893(15) . 25
Cs2 Cs2 Cs1 10.893(6) 2 25
Cs2 Cs2 Cs1 169.107(6) 2_445 25
Cs2 Cs2 Cs1 70.893(1) 3 25
Cs2 Cs2 Cs1 109.107(1) 3_545 25
Cs1 Cs2 Cs1 98.214(2) 1_545 25
Cs1 Cs2 Cs1 40.893(17) 25_445 1_445
Cs1 Cs2 Cs1 139.105(15) . 1_445
Cs2 Cs2 Cs1 169.106(6) 2 1_445
Cs2 Cs2 Cs1 10.894(6) 2_445 1_445
Cs2 Cs2 Cs1 109.1 3 1_445
Cs2 Cs2 Cs1 70.894(1) 3_545 1_445
Cs1 Cs2 Cs1 81.787(2) 1_545 1_445
Cs1 Cs2 Cs1 180.0 25 1_445
Cs1 Cs2 Cs1 139.104(15) 25_445 25_455
Cs1 Cs2 Cs1 40.894(16) . 25_455
Cs2 Cs2 Cs1 70.894(1) 2 25_455
Cs2 Cs2 Cs1 109.1 2_445 25_455
Cs2 Cs2 Cs1 10.894(6) 3 25_455
Cs2 Cs2 Cs1 169.106(5) 3_545 25_455
Cs1 Cs2 Cs1 180.0 1_545 25_455
Cs1 Cs2 Cs1 81.786(2) 25 25_455
Cs1 Cs2 Cs1 98.213(2) 1_445 25_455
Cs1 Cs2 Cs2 120.001(5) 25_445 3_655
Cs1 Cs2 Cs2 60.000(4) . 3_655
Cs2 Cs2 Cs2 30.0 2 3_655
Cs2 Cs2 Cs2 150.0 2_445 3_655
Cs2 Cs2 Cs2 90.0 3 3_655
Cs2 Cs2 Cs2 90.0 3_545 3_655
Cs1 Cs2 Cs2 79.107(1) 1_545 3_655
Cs1 Cs2 Cs2 19.107(4) 25 3_655
Cs1 Cs2 Cs2 160.894(3) 1_445 3_655
Cs1 Cs2 Cs2 100.894(1) 25_455 3_655
Cs1 Cs2 Cs2 59.999(5) 25_445 3_445
Cs1 Cs2 Cs2 120.000(4) . 3_445
Cs2 Cs2 Cs2 150.0 2 3_445
Cs2 Cs2 Cs2 30.0 2_445 3_445
Cs2 Cs2 Cs2 90.0 3 3_445
Cs2 Cs2 Cs2 90.0 3_545 3_445
Cs1 Cs2 Cs2 100.9 1_545 3_445
Cs1 Cs2 Cs2 160.893(4) 25 3_445
Cs1 Cs2 Cs2 19.106(3) 1_445 3_445
Cs1 Cs2 Cs2 79.106(1) 25_455 3_445
Cs2 Cs2 Cs2 180.0 3_655 3_445

loop_
_geom_bond_atom_site_label_1
_geom_bond_atom_site_label_2
_geom_bond_distance
_geom_bond_site_symmetry_2
Sn S 2.531(4) .
Sn S 2.531(4) 19
Sn S 2.531(4) 1_565
Sn S 2.531(4) 1_455
Sn S 2.531(4) 19_545
Sn S 2.531(4) 19_655
Sn Cs1 4.48(2) 19
Sn Cs1 4.48(2) .
S Mn 2.531(4) 1_545
S Sn 2.531(4) 1_545
S Mn 2.531(4) 1_655
S Sn 2.531(4) 1_655
S Cs2 3.540(6) 3_655
S Cs2 3.540(6) 2
S Cs2 3.540(6) 1_655
S Cs2 3.540(6) 2_545
S Cs2 3.540(6) 3_545
S Cs2 3.540(6) .
Cs1 Cs2 1.0432(3) .
Cs1 Cs2 1.0432(3) 2
Cs1 Cs2 1.0433(3) 3
Cs1 Cs1 2.0865(5) 25_445
Cs1 Cs1 2.0865(5) 25
Cs1 Cs1 2.0865(5) 25_455
Cs1 Cs2 2.7602(6) 2_445
Cs1 Cs2 2.7602(6) 1_665
Cs1 Cs2 2.7602(6) 3_655
Cs1 Cs2 2.7602(6) 3_545
Cs1 Cs2 2.7602(6) 2_455
Cs1 Cs2 2.7602(6) 1_565
Cs2 Cs1 1.0432(3) 25_445
Cs2 Cs2 1.8070(4) 2
Cs2 Cs2 1.8069(4) 2_445
Cs2 Cs2 1.8070(4) 3
Cs2 Cs2 1.8069(4) 3_545
Cs2 Cs1 2.7601(6) 1_545
Cs2 Cs1 2.7602(6) 25
Cs2 Cs1 2.7602(6) 1_445
Cs2 Cs1 2.7602(6) 25_455
Cs2 Cs2 3.1297(7) 3_655
Cs2 Cs2 3.1297(7) 3_445
